data_7053048
loop_
_publ_author_name
'Hancock, Stuart L.'
'Mahon, Mary F.'
'Jones, Matthew D.'

_publ_section_title
;
 Salen complexes based on 1,4-diaminocyclohexane and their exploitation
 for the polymerisation of rac-lactide
;
_journal_issue 7
_journal_name_full 'New Journal of Chemistry'
_journal_page_first 1996
_journal_paper_doi 10.1039/c3nj00111c
_journal_volume 37
_journal_year 2013
_chemical_formula_sum 'C40 H49 Cl2 N O4 Ti'
_chemical_formula_weight 726.60
_chemical_name_systematic
;
?
;
_space_group_IT_number 2
_symmetry_cell_setting triclinic
_symmetry_space_group_name_Hall '-P 1'
_symmetry_space_group_name_H-M 'P -1'
_atom_sites_solution_hydrogens geom
_atom_sites_solution_primary direct
_atom_sites_solution_secondary difmap
_audit_creation_method SHELXL-97
_cell_angle_alpha 95.5030(10)
_cell_angle_beta 90.5850(10)
_cell_angle_gamma 97.9200(10)
_cell_formula_units_Z 2
_cell_length_a 8.8350(2)
_cell_length_b 10.7560(3)
_cell_length_c 20.4880(7)
_cell_measurement_reflns_used 52709
_cell_measurement_temperature 150(2)
_cell_measurement_theta_max 25.03
_cell_measurement_theta_min 3.51
_cell_volume 1918.96(10)
_computing_cell_refinement 'HKL Scalepack (Otwinski & Minor, 1997)'
_computing_data_collection 'Collect (Nonius BV, 1997-2000)'
_computing_data_reduction 'HKL Denzo & Scalepack (Otwinski & Minor 1997)'
_computing_molecular_graphics 'Ortep-3 for Windows (Farrugia, 1997)'
_computing_publication_material 'WinGX publication routines (Farrugia, 1999)'
_computing_structure_refinement 'SHELXL-97 (Sheldrick, 1997)'
_computing_structure_solution
;
SIR97- Altomare A., Burla M.C., Camalli M., Cascarano G.L., Giacovazzo C. ,
Guagliardi A., Moliterni A.G.G., Polidori G.,Spagna R.
(1999) J. Appl. Cryst. 32, 115-119.
;
_diffrn_ambient_temperature 150(2)
_diffrn_measured_fraction_theta_full 0.991
_diffrn_measured_fraction_theta_max 0.991
_diffrn_measurement_device_type 'nonius kappa ccd'
_diffrn_measurement_method ccd
_diffrn_radiation_monochromator graphite
_diffrn_radiation_source 'fine-focus sealed tube'
_diffrn_radiation_type MoK\a
_diffrn_radiation_wavelength 0.71073
_diffrn_reflns_av_R_equivalents 0.0538
_diffrn_reflns_av_sigmaI/netI 0.0490
_diffrn_reflns_limit_h_max 10
_diffrn_reflns_limit_h_min -10
_diffrn_reflns_limit_k_max 12
_diffrn_reflns_limit_k_min -12
_diffrn_reflns_limit_l_max 23
_diffrn_reflns_limit_l_min -24
_diffrn_reflns_number 25157
_diffrn_reflns_theta_full 25.07
_diffrn_reflns_theta_max 25.07
_diffrn_reflns_theta_min 3.52
_exptl_absorpt_coefficient_mu 0.402
_exptl_absorpt_correction_type none
_exptl_crystal_colour yellow
_exptl_crystal_density_diffrn 1.258
_exptl_crystal_density_method 'not measured'
_exptl_crystal_description block
_exptl_crystal_F_000 768
_exptl_crystal_size_max 0.20
_exptl_crystal_size_mid 0.20
_exptl_crystal_size_min 0.10
_refine_diff_density_max 0.579
_refine_diff_density_min -0.593
_refine_diff_density_rms 0.055
_refine_ls_extinction_method none
_refine_ls_goodness_of_fit_ref 1.046
_refine_ls_hydrogen_treatment constr
_refine_ls_matrix_type full
_refine_ls_number_parameters 440
_refine_ls_number_reflns 6767
_refine_ls_number_restraints 0
_refine_ls_restrained_S_all 1.046
_refine_ls_R_factor_all 0.0685
_refine_ls_R_factor_gt 0.0493
_refine_ls_shift/su_max 0.001
_refine_ls_shift/su_mean 0.000
_refine_ls_structure_factor_coef Fsqd
_refine_ls_weighting_details 'calc w=1/[\s^2^(Fo^2^)+(0.0490P)^2^+1.9483P] where P=(Fo^2^+2Fc^2^)/3'
_refine_ls_weighting_scheme calc
_refine_ls_wR_factor_gt 0.1165
_refine_ls_wR_factor_ref 0.1291
_reflns_number_gt 5380
_reflns_number_total 6767
_reflns_threshold_expression >2sigma(I)
_cod_data_source_file c3nj00111c.txt
_cod_data_source_block Ti2(OiPr)6(3)
_cod_depositor_comments
;
The following automatic conversions were performed:

'_symmetry_cell_setting' value 'Triclinic' changed to 'triclinic'
according to /home/saulius/struct/CIF-dictionaries/cif_core.dic
dictionary named 'cif_core.dic' version 2.4.2 from 2011-04-26.

Automatic conversion script
Id: cif_fix_values 1891 2012-01-12 08:04:46Z andrius 
;
_cod_original_sg_symbol_H-M P-1
_cod_database_code 7053048

loop_
_symmetry_equiv_pos_as_xyz
'x, y, z'
'-x, -y, -z'

loop_
_atom_site_label
_atom_site_type_symbol
_atom_site_fract_x
_atom_site_fract_y
_atom_site_fract_z
_atom_site_U_iso_or_equiv
_atom_site_adp_type
_atom_site_occupancy
_atom_site_symmetry_multiplicity
_atom_site_calc_flag
_atom_site_refinement_flags
Ti1 Ti 1.10520(5) 0.39214(4) 0.28673(2) 0.02330(14) Uani 1 1 d .
Cl1 Cl 1.45021(14) 0.18215(11) 0.47790(6) 0.0767(3) Uani 1 1 d .
O1 O 1.1989(2) 0.43375(17) 0.21372(9) 0.0307(4) Uani 1 1 d .
N1 N 0.9855(2) 0.34012(19) 0.37809(10) 0.0241(5) Uani 1 1 d .
C1 C 1.2537(3) 0.4682(3) 0.15241(13) 0.0316(6) Uani 1 1 d .
H1 H 1.3027 0.3970 0.1308 0.038 Uiso 1 1 calc R
Cl2 Cl 1.1544(2) 0.03570(12) 0.44274(9) 0.1181(6) Uani 1 1 d .
O2 O 0.98582(19) 0.23945(16) 0.25268(8) 0.0257(4) Uani 1 1 d .
C2 C 1.3729(4) 0.5835(3) 0.16191(16) 0.0465(8) Uani 1 1 d .
H2A H 1.3261 0.6552 0.1816 0.070 Uiso 1 1 calc R
H2B H 1.4147 0.6029 0.1193 0.070 Uiso 1 1 calc R
H2C H 1.4554 0.5674 0.1909 0.070 Uiso 1 1 calc R
O3 O 1.2750(2) 0.38905(17) 0.33895(9) 0.0298(4) Uani 1 1 d .
C3 C 1.1191(4) 0.4869(3) 0.10958(14) 0.0408(7) Uani 1 1 d .
H3A H 1.0427 0.4112 0.1070 0.061 Uiso 1 1 calc R
H3B H 1.1543 0.5018 0.0654 0.061 Uiso 1 1 calc R
H3C H 1.0733 0.5596 0.1286 0.061 Uiso 1 1 calc R
O4 O 1.0110(2) 0.53112(17) 0.30337(9) 0.0350(5) Uani 1 1 d .
C4 C 0.8817(3) 0.1470(2) 0.26955(12) 0.0233(5) Uani 1 1 d .
C5 C 0.8342(3) 0.1431(2) 0.33467(12) 0.0248(5) Uani 1 1 d .
C6 C 0.7261(3) 0.0432(2) 0.35121(13) 0.0271(6) Uani 1 1 d .
H6 H 0.6955 0.0410 0.3954 0.033 Uiso 1 1 calc R
C7 C 0.6636(3) -0.0517(2) 0.30475(13) 0.0262(6) Uani 1 1 d .
C8 C 0.7113(3) -0.0453(2) 0.23995(12) 0.0237(5) Uani 1 1 d .
H8 H 0.6681 -0.1097 0.2075 0.028 Uiso 1 1 calc R
C9 C 0.8186(3) 0.0505(2) 0.22089(12) 0.0219(5) Uani 1 1 d .
C10 C 0.5498(3) -0.1603(3) 0.32345(14) 0.0338(6) Uani 1 1 d .
H10A H 0.6035 -0.2179 0.3463 0.051 Uiso 1 1 calc R
H10B H 0.4985 -0.2057 0.2838 0.051 Uiso 1 1 calc R
H10C H 0.4738 -0.1275 0.3524 0.051 Uiso 1 1 calc R
C11 C 0.8797(3) 0.0514(2) 0.15008(12) 0.0230(5) Uani 1 1 d .
C12 C 0.8105(3) -0.0704(2) 0.10750(12) 0.0237(5) Uani 1 1 d .
C13 C 0.6621(3) -0.0796(3) 0.08109(13) 0.0293(6) Uani 1 1 d .
H13 H 0.6063 -0.0105 0.0893 0.035 Uiso 1 1 calc R
C14 C 0.5948(3) -0.1866(3) 0.04344(14) 0.0339(6) Uani 1 1 d .
H14 H 0.4941 -0.1901 0.0261 0.041 Uiso 1 1 calc R
C15 C 0.6729(3) -0.2888(3) 0.03082(13) 0.0329(6) Uani 1 1 d .
H15 H 0.6267 -0.3625 0.0049 0.039 Uiso 1 1 calc R
C16 C 0.8192(3) -0.2821(3) 0.05650(14) 0.0355(6) Uani 1 1 d .
H16 H 0.8740 -0.3517 0.0481 0.043 Uiso 1 1 calc R
C17 C 0.8868(3) -0.1746(2) 0.09445(13) 0.0301(6) Uani 1 1 d .
H17 H 0.9874 -0.1721 0.1119 0.036 Uiso 1 1 calc R
C18 C 0.8318(3) 0.1628(2) 0.11608(12) 0.0232(5) Uani 1 1 d .
C19 C 0.7521(3) 0.2540(2) 0.14817(13) 0.0262(6) Uani 1 1 d .
H19 H 0.7325 0.2521 0.1936 0.031 Uiso 1 1 calc R
C20 C 0.7013(3) 0.3475(2) 0.11439(14) 0.0293(6) Uani 1 1 d .
H20 H 0.6473 0.4084 0.1370 0.035 Uiso 1 1 calc R
C21 C 0.7287(3) 0.3525(2) 0.04852(14) 0.0316(6) Uani 1 1 d .
H21 H 0.6949 0.4169 0.0258 0.038 Uiso 1 1 calc R
C22 C 0.8062(3) 0.2622(3) 0.01571(13) 0.0309(6) Uani 1 1 d .
H22 H 0.8251 0.2646 -0.0297 0.037 Uiso 1 1 calc R
C23 C 0.8559(3) 0.1687(2) 0.04903(13) 0.0274(6) Uani 1 1 d .
H23 H 0.9076 0.1071 0.0258 0.033 Uiso 1 1 calc R
C24 C 1.0563(3) 0.0574(2) 0.15657(12) 0.0240(5) Uani 1 1 d .
C25 C 1.1601(3) 0.1269(2) 0.11919(13) 0.0289(6) Uani 1 1 d .
H25 H 1.1240 0.1725 0.0862 0.035 Uiso 1 1 calc R
C26 C 1.3174(3) 0.1306(3) 0.12946(15) 0.0361(7) Uani 1 1 d .
H26 H 1.3870 0.1790 0.1035 0.043 Uiso 1 1 calc R
C27 C 1.3724(3) 0.0649(3) 0.17682(15) 0.0388(7) Uani 1 1 d .
H27 H 1.4793 0.0697 0.1845 0.047 Uiso 1 1 calc R
C28 C 1.2708(3) -0.0079(3) 0.21289(15) 0.0386(7) Uani 1 1 d .
H28 H 1.3079 -0.0555 0.2448 0.046 Uiso 1 1 calc R
C29 C 1.1148(3) -0.0121(3) 0.20277(13) 0.0318(6) Uani 1 1 d .
H29 H 1.0461 -0.0634 0.2278 0.038 Uiso 1 1 calc R
C30 C 0.8896(3) 0.2421(2) 0.38595(12) 0.0261(6) Uani 1 1 d .
H30 H 0.8519 0.2336 0.4288 0.031 Uiso 1 1 calc R
C31 C 1.0179(3) 0.4377(2) 0.43472(12) 0.0251(5) Uani 1 1 d .
H31 H 1.0970 0.5047 0.4203 0.030 Uiso 1 1 calc R
C32 C 0.8764(3) 0.5005(2) 0.45162(13) 0.0276(6) Uani 1 1 d .
H32A H 0.8368 0.5316 0.4118 0.033 Uiso 1 1 calc R
H32B H 0.7957 0.4377 0.4672 0.033 Uiso 1 1 calc R
C33 C 0.9149(3) 0.6107(2) 0.50484(13) 0.0281(6) Uani 1 1 d .
H33A H 0.8214 0.6480 0.5167 0.034 Uiso 1 1 calc R
H33B H 0.9898 0.6768 0.4883 0.034 Uiso 1 1 calc R
C34 C 1.4259(3) 0.4561(3) 0.33560(14) 0.0335(6) Uani 1 1 d .
H34 H 1.4239 0.5205 0.3036 0.040 Uiso 1 1 calc R
C35 C 1.5338(4) 0.3658(4) 0.3113(2) 0.0565(9) Uani 1 1 d .
H35A H 1.5417 0.3051 0.3435 0.085 Uiso 1 1 calc R
H35B H 1.6350 0.4129 0.3053 0.085 Uiso 1 1 calc R
H35C H 1.4949 0.3206 0.2694 0.085 Uiso 1 1 calc R
C36 C 1.4717(4) 0.5236(3) 0.40216(16) 0.0463(8) Uani 1 1 d .
H36A H 1.3990 0.5820 0.4150 0.069 Uiso 1 1 calc R
H36B H 1.5745 0.5709 0.4004 0.069 Uiso 1 1 calc R
H36C H 1.4715 0.4618 0.4344 0.069 Uiso 1 1 calc R
C37 C 1.0038(4) 0.6497(2) 0.27945(14) 0.0354(7) Uani 1 1 d .
H37 H 1.0870 0.6659 0.2473 0.042 Uiso 1 1 calc R
C38 C 0.8517(4) 0.6442(4) 0.2451(2) 0.0586(10) Uani 1 1 d .
H38A H 0.8414 0.5770 0.2088 0.088 Uiso 1 1 calc R
H38B H 0.8448 0.7252 0.2279 0.088 Uiso 1 1 calc R
H38C H 0.7697 0.6267 0.2761 0.088 Uiso 1 1 calc R
C39 C 1.0280(7) 0.7510(3) 0.33624(18) 0.0776(14) Uani 1 1 d .
H39A H 0.9484 0.7344 0.3685 0.116 Uiso 1 1 calc R
H39B H 1.0228 0.8334 0.3203 0.116 Uiso 1 1 calc R
H39C H 1.1286 0.7510 0.3569 0.116 Uiso 1 1 calc R
C40 C 1.3161(6) 0.1282(4) 0.4142(2) 0.0760(13) Uani 1 1 d .
H40A H 1.3642 0.0775 0.3795 0.091 Uiso 1 1 calc R
H40B H 1.2838 0.2014 0.3948 0.091 Uiso 1 1 calc R

loop_
_atom_site_aniso_label
_atom_site_aniso_U_11
_atom_site_aniso_U_22
_atom_site_aniso_U_33
_atom_site_aniso_U_23
_atom_site_aniso_U_13
_atom_site_aniso_U_12
Ti1 0.0236(2) 0.0253(2) 0.0205(3) 0.00196(17) 0.00052(18) 0.00149(18)
Cl1 0.0808(7) 0.0883(8) 0.0642(7) 0.0053(5) -0.0025(5) 0.0246(6)
O1 0.0315(10) 0.0345(10) 0.0245(10) 0.0045(8) 0.0024(8) -0.0023(8)
N1 0.0234(11) 0.0276(11) 0.0211(11) -0.0007(8) -0.0007(9) 0.0049(9)
C1 0.0359(15) 0.0346(15) 0.0242(14) 0.0052(11) 0.0097(12) 0.0019(12)
Cl2 0.1344(13) 0.0581(7) 0.1538(15) 0.0096(8) -0.0441(11) -0.0109(8)
O2 0.0270(9) 0.0277(9) 0.0207(9) 0.0008(7) 0.0021(7) -0.0011(7)
C2 0.0471(19) 0.0492(19) 0.0401(18) 0.0099(14) 0.0110(15) -0.0092(15)
O3 0.0246(9) 0.0363(10) 0.0281(10) 0.0055(8) -0.0002(8) 0.0006(8)
C3 0.0467(18) 0.0488(18) 0.0265(16) 0.0077(13) 0.0011(13) 0.0025(14)
O4 0.0453(12) 0.0299(10) 0.0326(11) 0.0077(8) 0.0049(9) 0.0118(9)
C4 0.0218(12) 0.0263(13) 0.0221(13) 0.0038(10) 0.0021(10) 0.0033(10)
C5 0.0247(13) 0.0276(13) 0.0222(13) 0.0008(10) 0.0001(10) 0.0048(10)
C6 0.0283(14) 0.0314(14) 0.0219(13) 0.0046(10) 0.0052(11) 0.0034(11)
C7 0.0254(13) 0.0269(13) 0.0270(14) 0.0048(10) 0.0033(11) 0.0044(11)
C8 0.0234(13) 0.0254(13) 0.0222(13) -0.0008(10) -0.0019(10) 0.0051(10)
C9 0.0209(12) 0.0250(13) 0.0207(13) 0.0019(10) 0.0009(10) 0.0066(10)
C10 0.0362(15) 0.0319(15) 0.0321(16) 0.0051(11) 0.0052(12) -0.0009(12)
C11 0.0235(13) 0.0244(13) 0.0210(13) -0.0008(10) 0.0012(10) 0.0047(10)
C12 0.0256(13) 0.0272(13) 0.0176(12) 0.0008(10) 0.0036(10) 0.0016(10)
C13 0.0268(14) 0.0316(14) 0.0287(15) 0.0001(11) 0.0007(11) 0.0029(11)
C14 0.0296(14) 0.0377(16) 0.0311(15) -0.0025(12) -0.0025(12) -0.0023(12)
C15 0.0366(16) 0.0300(14) 0.0285(15) -0.0050(11) 0.0021(12) -0.0024(12)
C16 0.0388(16) 0.0295(15) 0.0374(17) -0.0029(12) 0.0035(13) 0.0065(12)
C17 0.0275(14) 0.0319(14) 0.0308(15) -0.0007(11) 0.0018(11) 0.0062(11)
C18 0.0202(12) 0.0245(13) 0.0239(13) 0.0016(10) 0.0001(10) -0.0002(10)
C19 0.0228(13) 0.0300(14) 0.0249(14) 0.0016(10) 0.0011(10) 0.0015(11)
C20 0.0244(13) 0.0272(14) 0.0364(16) 0.0012(11) -0.0016(11) 0.0055(11)
C21 0.0284(14) 0.0288(14) 0.0380(17) 0.0071(11) -0.0056(12) 0.0033(11)
C22 0.0296(14) 0.0378(15) 0.0254(14) 0.0066(11) 0.0002(11) 0.0022(12)
C23 0.0257(13) 0.0296(14) 0.0271(14) 0.0023(11) 0.0010(11) 0.0048(11)
C24 0.0226(13) 0.0271(13) 0.0218(13) -0.0019(10) 0.0005(10) 0.0052(10)
C25 0.0251(13) 0.0340(15) 0.0286(14) 0.0058(11) 0.0027(11) 0.0062(11)
C26 0.0231(14) 0.0406(16) 0.0452(18) 0.0079(13) 0.0079(12) 0.0038(12)
C27 0.0212(14) 0.0519(18) 0.0445(18) 0.0036(14) 0.0014(12) 0.0105(13)
C28 0.0309(15) 0.0508(18) 0.0380(17) 0.0107(13) -0.0022(13) 0.0148(13)
C29 0.0296(14) 0.0381(15) 0.0293(15) 0.0064(12) 0.0036(12) 0.0077(12)
C30 0.0292(14) 0.0328(14) 0.0169(13) 0.0024(10) 0.0045(10) 0.0055(11)
C31 0.0263(13) 0.0278(13) 0.0200(13) -0.0022(10) 0.0023(10) 0.0023(10)
C32 0.0286(14) 0.0324(14) 0.0215(13) -0.0021(10) -0.0016(10) 0.0064(11)
C33 0.0293(14) 0.0308(14) 0.0244(14) -0.0019(11) -0.0007(11) 0.0087(11)
C34 0.0243(14) 0.0415(16) 0.0334(16) 0.0061(12) -0.0003(12) -0.0017(12)
C35 0.0322(17) 0.067(2) 0.067(2) -0.0092(18) 0.0105(16) 0.0060(16)
C36 0.0332(16) 0.054(2) 0.047(2) -0.0051(15) -0.0073(14) -0.0016(14)
C37 0.0509(18) 0.0263(14) 0.0309(16) 0.0067(11) 0.0064(13) 0.0090(13)
C38 0.060(2) 0.057(2) 0.066(2) 0.0197(18) 0.0017(19) 0.0217(18)
C39 0.158(5) 0.0326(19) 0.040(2) 0.0045(15) -0.002(2) 0.005(2)
C40 0.111(4) 0.060(2) 0.059(3) -0.0070(19) -0.005(2) 0.029(2)

loop_
_atom_type_symbol
_atom_type_description
_atom_type_scat_dispersion_real
_atom_type_scat_dispersion_imag
_atom_type_scat_source
C C 0.0033 0.0016 'International Tables Vol C Tables 4.2.6.8 and 6.1.1.4'
H H 0.0000 0.0000 'International Tables Vol C Tables 4.2.6.8 and 6.1.1.4'
O O 0.0106 0.0060 'International Tables Vol C Tables 4.2.6.8 and 6.1.1.4'
N N 0.0061 0.0033 'International Tables Vol C Tables 4.2.6.8 and 6.1.1.4'
Ti Ti 0.2776 0.4457 'International Tables Vol C Tables 4.2.6.8 and 6.1.1.4'
Cl Cl 0.1484 0.1585 'International Tables Vol C Tables 4.2.6.8 and 6.1.1.4'

loop_
_geom_angle_atom_site_label_1
_geom_angle_atom_site_label_2
_geom_angle_atom_site_label_3
_geom_angle
_geom_angle_site_symmetry_1
_geom_angle_site_symmetry_3
O1 Ti1 O4 98.26(9) . .
O1 Ti1 O3 98.77(8) . .
O4 Ti1 O3 114.68(9) . .
O1 Ti1 O2 99.01(8) . .
O4 Ti1 O2 118.41(9) . .
O3 Ti1 O2 120.18(8) . .
O1 Ti1 N1 179.48(8) . .
O4 Ti1 N1 81.43(8) . .
O3 Ti1 N1 81.74(8) . .
O2 Ti1 N1 80.79(7) . .
C1 O1 Ti1 172.38(18) . .
C30 N1 C31 117.8(2) . .
C30 N1 Ti1 128.42(17) . .
C31 N1 Ti1 113.70(15) . .
O1 C1 C2 110.4(2) . .
O1 C1 C3 108.8(2) . .
C2 C1 C3 112.8(2) . .
O1 C1 H1 108.2 . .
C2 C1 H1 108.2 . .
C3 C1 H1 108.2 . .
C4 O2 Ti1 142.27(16) . .
C1 C2 H2A 109.5 . .
C1 C2 H2B 109.5 . .
H2A C2 H2B 109.5 . .
C1 C2 H2C 109.5 . .
H2A C2 H2C 109.5 . .
H2B C2 H2C 109.5 . .
C34 O3 Ti1 129.42(16) . .
C1 C3 H3A 109.5 . .
C1 C3 H3B 109.5 . .
H3A C3 H3B 109.5 . .
C1 C3 H3C 109.5 . .
H3A C3 H3C 109.5 . .
H3B C3 H3C 109.5 . .
C37 O4 Ti1 140.13(18) . .
O2 C4 C5 121.2(2) . .
O2 C4 C9 119.3(2) . .
C5 C4 C9 119.6(2) . .
C4 C5 C6 119.9(2) . .
C4 C5 C30 122.0(2) . .
C6 C5 C30 118.1(2) . .
C7 C6 C5 121.5(2) . .
C7 C6 H6 119.2 . .
C5 C6 H6 119.2 . .
C6 C7 C8 117.7(2) . .
C6 C7 C10 121.0(2) . .
C8 C7 C10 121.3(2) . .
C9 C8 C7 123.3(2) . .
C9 C8 H8 118.4 . .
C7 C8 H8 118.4 . .
C8 C9 C4 118.0(2) . .
C8 C9 C11 122.9(2) . .
C4 C9 C11 119.0(2) . .
C7 C10 H10A 109.5 . .
C7 C10 H10B 109.5 . .
H10A C10 H10B 109.5 . .
C7 C10 H10C 109.5 . .
H10A C10 H10C 109.5 . .
H10B C10 H10C 109.5 . .
C12 C11 C9 110.32(19) . .
C12 C11 C18 106.3(2) . .
C9 C11 C18 111.20(19) . .
C12 C11 C24 110.18(19) . .
C9 C11 C24 106.20(19) . .
C18 C11 C24 112.7(2) . .
C17 C12 C13 116.9(2) . .
C17 C12 C11 123.6(2) . .
C13 C12 C11 119.5(2) . .
C14 C13 C12 121.6(3) . .
C14 C13 H13 119.2 . .
C12 C13 H13 119.2 . .
C15 C14 C13 120.5(3) . .
C15 C14 H14 119.7 . .
C13 C14 H14 119.7 . .
C14 C15 C16 118.9(3) . .
C14 C15 H15 120.5 . .
C16 C15 H15 120.5 . .
C15 C16 C17 120.6(3) . .
C15 C16 H16 119.7 . .
C17 C16 H16 119.7 . .
C16 C17 C12 121.4(3) . .
C16 C17 H17 119.3 . .
C12 C17 H17 119.3 . .
C23 C18 C19 117.3(2) . .
C23 C18 C11 119.6(2) . .
C19 C18 C11 122.8(2) . .
C20 C19 C18 121.0(2) . .
C20 C19 H19 119.5 . .
C18 C19 H19 119.5 . .
C21 C20 C19 120.6(2) . .
C21 C20 H20 119.7 . .
C19 C20 H20 119.7 . .
C20 C21 C22 119.3(2) . .
C20 C21 H21 120.3 . .
C22 C21 H21 120.3 . .
C23 C22 C21 120.2(3) . .
C23 C22 H22 119.9 . .
C21 C22 H22 119.9 . .
C22 C23 C18 121.6(2) . .
C22 C23 H23 119.2 . .
C18 C23 H23 119.2 . .
C25 C24 C29 117.5(2) . .
C25 C24 C11 124.3(2) . .
C29 C24 C11 118.2(2) . .
C24 C25 C26 120.8(3) . .
C24 C25 H25 119.6 . .
C26 C25 H25 119.6 . .
C27 C26 C25 120.6(3) . .
C27 C26 H26 119.7 . .
C25 C26 H26 119.7 . .
C26 C27 C28 119.4(3) . .
C26 C27 H27 120.3 . .
C28 C27 H27 120.3 . .
C27 C28 C29 120.2(3) . .
C27 C28 H28 119.9 . .
C29 C28 H28 119.9 . .
C28 C29 C24 121.4(3) . .
C28 C29 H29 119.3 . .
C24 C29 H29 119.3 . .
N1 C30 C5 125.3(2) . .
N1 C30 H30 117.4 . .
C5 C30 H30 117.4 . .
N1 C31 C32 110.9(2) . .
N1 C31 C33 113.8(2) . 2_766
C32 C31 C33 111.5(2) . 2_766
N1 C31 H31 106.7 . .
C32 C31 H31 106.7 . .
C33 C31 H31 106.7 2_766 .
C33 C32 C31 110.7(2) . .
C33 C32 H32A 109.5 . .
C31 C32 H32A 109.5 . .
C33 C32 H32B 109.5 . .
C31 C32 H32B 109.5 . .
H32A C32 H32B 108.1 . .
C32 C33 C31 109.0(2) . 2_766
C32 C33 H33A 109.9 . .
C31 C33 H33A 109.9 2_766 .
C32 C33 H33B 109.9 . .
C31 C33 H33B 109.9 2_766 .
H33A C33 H33B 108.3 . .
O3 C34 C35 109.6(2) . .
O3 C34 C36 108.6(2) . .
C35 C34 C36 113.0(3) . .
O3 C34 H34 108.5 . .
C35 C34 H34 108.5 . .
C36 C34 H34 108.5 . .
C34 C35 H35A 109.5 . .
C34 C35 H35B 109.5 . .
H35A C35 H35B 109.5 . .
C34 C35 H35C 109.5 . .
H35A C35 H35C 109.5 . .
H35B C35 H35C 109.5 . .
C34 C36 H36A 109.5 . .
C34 C36 H36B 109.5 . .
H36A C36 H36B 109.5 . .
C34 C36 H36C 109.5 . .
H36A C36 H36C 109.5 . .
H36B C36 H36C 109.5 . .
O4 C37 C38 108.2(3) . .
O4 C37 C39 108.8(2) . .
C38 C37 C39 112.6(3) . .
O4 C37 H37 109.1 . .
C38 C37 H37 109.1 . .
C39 C37 H37 109.1 . .
C37 C38 H38A 109.5 . .
C37 C38 H38B 109.5 . .
H38A C38 H38B 109.5 . .
C37 C38 H38C 109.5 . .
H38A C38 H38C 109.5 . .
H38B C38 H38C 109.5 . .
C37 C39 H39A 109.5 . .
C37 C39 H39B 109.5 . .
H39A C39 H39B 109.5 . .
C37 C39 H39C 109.5 . .
H39A C39 H39C 109.5 . .
H39B C39 H39C 109.5 . .
Cl1 C40 Cl2 111.4(2) . .
Cl1 C40 H40A 109.4 . .
Cl2 C40 H40A 109.4 . .
Cl1 C40 H40B 109.4 . .
Cl2 C40 H40B 109.4 . .
H40A C40 H40B 108.0 . .

loop_
_geom_bond_atom_site_label_1
_geom_bond_atom_site_label_2
_geom_bond_distance
_geom_bond_site_symmetry_2
Ti1 O1 1.7815(18) .
Ti1 O4 1.8149(18) .
Ti1 O3 1.8394(18) .
Ti1 O2 1.8932(17) .
Ti1 N1 2.239(2) .
Cl1 C40 1.754(5) .
O1 C1 1.415(3) .
N1 C30 1.282(3) .
N1 C31 1.485(3) .
C1 C2 1.509(4) .
C1 C3 1.518(4) .
C1 H1 1.0000 .
Cl2 C40 1.764(5) .
O2 C4 1.332(3) .
C2 H2A 0.9800 .
C2 H2B 0.9800 .
C2 H2C 0.9800 .
O3 C34 1.432(3) .
C3 H3A 0.9800 .
C3 H3B 0.9800 .
C3 H3C 0.9800 .
O4 C37 1.418(3) .
C4 C5 1.405(4) .
C4 C9 1.419(3) .
C5 C6 1.405(4) .
C5 C30 1.452(4) .
C6 C7 1.378(4) .
C6 H6 0.9500 .
C7 C8 1.402(4) .
C7 C10 1.514(4) .
C8 C9 1.388(3) .
C8 H8 0.9500 .
C9 C11 1.553(3) .
C10 H10A 0.9800 .
C10 H10B 0.9800 .
C10 H10C 0.9800 .
C11 C12 1.549(3) .
C11 C18 1.548(3) .
C11 C24 1.556(3) .
C12 C17 1.392(4) .
C12 C13 1.400(4) .
C13 C14 1.380(4) .
C13 H13 0.9500 .
C14 C15 1.381(4) .
C14 H14 0.9500 .
C15 C16 1.380(4) .
C15 H15 0.9500 .
C16 C17 1.388(4) .
C16 H16 0.9500 .
C17 H17 0.9500 .
C18 C23 1.398(4) .
C18 C19 1.402(3) .
C19 C20 1.394(4) .
C19 H19 0.9500 .
C20 C21 1.378(4) .
C20 H20 0.9500 .
C21 C22 1.389(4) .
C21 H21 0.9500 .
C22 C23 1.385(4) .
C22 H22 0.9500 .
C23 H23 0.9500 .
C24 C25 1.386(4) .
C24 C29 1.398(4) .
C25 C26 1.398(4) .
C25 H25 0.9500 .
C26 C27 1.376(4) .
C26 H26 0.9500 .
C27 C28 1.377(4) .
C27 H27 0.9500 .
C28 C29 1.386(4) .
C28 H28 0.9500 .
C29 H29 0.9500 .
C30 H30 0.9500 .
C31 C32 1.528(4) .
C31 C33 1.533(4) 2_766
C31 H31 1.0000 .
C32 C33 1.531(3) .
C32 H32A 0.9900 .
C32 H32B 0.9900 .
C33 C31 1.533(4) 2_766
C33 H33A 0.9900 .
C33 H33B 0.9900 .
C34 C35 1.507(4) .
C34 C36 1.506(4) .
C34 H34 1.0000 .
C35 H35A 0.9800 .
C35 H35B 0.9800 .
C35 H35C 0.9800 .
C36 H36A 0.9800 .
C36 H36B 0.9800 .
C36 H36C 0.9800 .
C37 C38 1.502(5) .
C37 C39 1.508(4) .
C37 H37 1.0000 .
C38 H38A 0.9800 .
C38 H38B 0.9800 .
C38 H38C 0.9800 .
C39 H39A 0.9800 .
C39 H39B 0.9800 .
C39 H39C 0.9800 .
C40 H40A 0.9900 .
C40 H40B 0.9900 .
